data_2240467
loop_
_publ_author_name
'Morales-Espinoza, Eric G.'
'Rivera, Ernesto'
'Reyes-Mart\'inez, Reyna'
'Hern\'andez-Ortega, Sim\'on'
'Morales-Morales, David'

_publ_section_title
;
 Crystal structure of 1-methoxypyrene
;
_journal_coeditor_code SU5089
_journal_issue 3
_journal_name_full 'Acta Crystallographica Section E'
_journal_page_first o210
_journal_page_last o211
_journal_paper_doi 10.1107/S2056989015003783
_journal_volume 71
_journal_year 2015
_chemical_formula_iupac 'C17 H12 O'
_chemical_formula_moiety 'C17 H12 O'
_chemical_formula_sum 'C17 H12 O'
_chemical_formula_weight 232.27
_chemical_name_systematic
;
1-Methoxypyrene
;
_space_group_crystal_system orthorhombic
_space_group_IT_number 29
_space_group_name_Hall 'P 2c -2ac'
_space_group_name_H-M_alt 'P c a 21'
_symmetry_space_group_name_Hall 'P 2c -2ac'
_symmetry_space_group_name_H-M 'P c a 21'
_atom_sites_solution_hydrogens geom
_audit_creation_method SHELXL-2013
_cell_angle_alpha 90
_cell_angle_beta 90
_cell_angle_gamma 90
_cell_formula_units_Z 12
_cell_length_a 16.4163(15)
_cell_length_b 15.8838(15)
_cell_length_c 13.5669(13)
_cell_measurement_reflns_used 8039
_cell_measurement_temperature 298(2)
_cell_measurement_theta_max 25.38
_cell_measurement_theta_min 2.33
_cell_volume 3537.6(6)
_computing_cell_refinement
;
SAINT (Bruker, 2012)
;
_computing_data_collection
;
APEX2 (Bruker, 2012)
;
_computing_data_reduction
;
SAINT (Bruker, 2012)
;
_computing_molecular_graphics
;
DIAMOND (Brandenburg, 2006)
;
_computing_publication_material
;
SHELXL2013 (Sheldrick, 2015) and DIAMOND (Brandenburg, 2006)
;
_computing_structure_refinement
;
SHELXL2013 (Sheldrick, 2015)
;
_computing_structure_solution
;
SHELXS97 (Sheldrick, 2008)
;
_diffrn_ambient_temperature 298(2)
_diffrn_measured_fraction_theta_full 0.999
_diffrn_measured_fraction_theta_max 0.997
_diffrn_measurement_device_type 'Bruker APEXII CCD'
_diffrn_measurement_method '\f and \w scans'
_diffrn_radiation_type MoK\a
_diffrn_radiation_wavelength 0.71073
_diffrn_reflns_av_R_equivalents 0.1026
_diffrn_reflns_limit_h_max 16
_diffrn_reflns_limit_h_min -19
_diffrn_reflns_limit_k_max 17
_diffrn_reflns_limit_k_min -19
_diffrn_reflns_limit_l_max 13
_diffrn_reflns_limit_l_min -16
_diffrn_reflns_number 15159
_diffrn_reflns_theta_full 25.242
_diffrn_reflns_theta_max 25.402
_diffrn_reflns_theta_min 1.282
_exptl_absorpt_coefficient_mu 0.080
_exptl_absorpt_correction_type none
_exptl_crystal_colour colourless
_exptl_crystal_density_diffrn 1.308
_exptl_crystal_description Prism
_exptl_crystal_F_000 1464
_exptl_crystal_size_max 0.378
_exptl_crystal_size_mid 0.346
_exptl_crystal_size_min 0.232
_refine_diff_density_max 0.192
_refine_diff_density_min -0.167
_refine_ls_extinction_coef 0.0054(14)
_refine_ls_extinction_expression Fc^*^=kFc[1+0.001xFc^2^\l^3^/sin(2\q)]^-1/4^
_refine_ls_extinction_method
;
SHELXL2013 (Sheldrick, 2015)
;
_refine_ls_goodness_of_fit_ref 1.005
_refine_ls_hydrogen_treatment constr
_refine_ls_matrix_type full
_refine_ls_number_parameters 500
_refine_ls_number_reflns 5670
_refine_ls_number_restraints 22
_refine_ls_restrained_S_all 1.004
_refine_ls_R_factor_all 0.0914
_refine_ls_R_factor_gt 0.0584
_refine_ls_shift/su_max 0.000
_refine_ls_shift/su_mean 0.000
_refine_ls_structure_factor_coef Fsqd
_refine_ls_weighting_details
;
 w=1/[\s^2^(Fo^2^)+(0.0923P)^2^]
 where P=(Fo^2^+2Fc^2^)/3
;
_refine_ls_weighting_scheme calc
_refine_ls_wR_factor_gt 0.1467
_refine_ls_wR_factor_ref 0.1703
_reflns_number_gt 3664
_reflns_number_total 5670
_reflns_threshold_expression I>2\s(I)
_cod_data_source_file su5089sup1.cif
_cod_data_source_block I
_cod_database_code 2240467
_cod_database_fobs_code 2240467
_shelx_space_group_comment
;
The symmetry employed for this shelxl refinement is uniquely defined
by the following loop, which should always be used as a source of
symmetry information in preference to the above space-group names.
They are only intended as comments.
;
_shelx_estimated_absorpt_t_min 0.970
_shelx_estimated_absorpt_t_max 0.982

loop_
_space_group_symop_operation_xyz
'x, y, z'
'-x, -y, z+1/2'
'x+1/2, -y, z'
'-x+1/2, y, z+1/2'

loop_
_atom_site_type_symbol
_atom_site_label
_atom_site_fract_x
_atom_site_fract_y
_atom_site_fract_z
_atom_site_U_iso_or_equiv
_atom_site_adp_type
_atom_site_calc_flag
_atom_site_occupancy
_atom_site_disorder_assembly
_atom_site_disorder_group
C C1 0.2494(4) 0.3042(4) 0.8372(4) 0.0827(17) Uani d 1 . .
O O1 0.2510(3) 0.3889(3) 0.8159(4) 0.1116(15) Uani d 1 . .
C C17 0.305(2) 0.433(3) 0.749(2) 0.104(7) Uani d 0.56(9) A 1
H H17A 0.2922 0.4922 0.7495 0.155 Uiso calc 0.56(9) A 1
H H17B 0.2979 0.4116 0.6832 0.155 Uiso calc 0.56(9) A 1
H H17C 0.3604 0.4252 0.7691 0.155 Uiso calc 0.56(9) A 1
C C17A 0.316(2) 0.400(4) 0.743(3) 0.112(8) Uani d 0.44(9) A 2
H H17D 0.3209 0.4580 0.7256 0.168 Uiso calc 0.44(9) A 2
H H17E 0.3035 0.3675 0.6847 0.168 Uiso calc 0.44(9) A 2
H H17F 0.3669 0.3802 0.7699 0.168 Uiso calc 0.44(9) A 2
C C2 0.3000(4) 0.2432(6) 0.7968(5) 0.101(2) Uani d 1 . .
H H2 0.3398 0.2589 0.7516 0.121 Uiso calc 1 . .
C C3 0.2923(4) 0.1605(5) 0.8224(5) 0.096(2) Uani d 1 . .
H H3 0.3259 0.1206 0.7930 0.115 Uiso calc 1 . .
C C4 0.2357(3) 0.1354(4) 0.8909(4) 0.0745(15) Uani d 1 . .
C C5 0.2263(4) 0.0496(4) 0.9180(6) 0.093(2) Uani d 1 . .
H H5 0.2584 0.0087 0.8880 0.111 Uiso calc 1 . .
C C6 0.1715(4) 0.0267(4) 0.9865(5) 0.0872(18) Uani d 1 . .
H H6 0.1670 -0.0299 1.0032 0.105 Uiso calc 1 . .
C C7 0.1209(3) 0.0855(4) 1.0339(4) 0.0716(15) Uani d 1 . .
C C8 0.0652(4) 0.0625(4) 1.1054(5) 0.0907(19) Uani d 1 . .
H H8 0.0611 0.0062 1.1237 0.109 Uiso calc 1 . .
C C9 0.0168(4) 0.1201(5) 1.1492(5) 0.102(2) Uani d 1 . .
H H9 -0.0197 0.1030 1.1977 0.123 Uiso calc 1 . .
C C10 0.0206(3) 0.2037(5) 1.1234(4) 0.0937(19) Uani d 1 . .
H H10 -0.0133 0.2425 1.1543 0.112 Uiso calc 1 . .
C C11 0.0753(3) 0.2306(4) 1.0504(4) 0.0681(14) Uani d 1 . .
C C12 0.0818(4) 0.3160(4) 1.0210(4) 0.0802(16) Uani d 1 . .
H H12 0.0473 0.3557 1.0493 0.096 Uiso calc 1 . .
C C13 0.1371(4) 0.3414(4) 0.9526(4) 0.0759(16) Uani d 1 . .
H H13 0.1401 0.3978 0.9346 0.091 Uiso calc 1 . .
C C14 0.1909(3) 0.2813(4) 0.9081(4) 0.0689(14) Uani d 1 . .
C C15 0.1841(3) 0.1954(3) 0.9347(4) 0.0603(13) Uani d 1 . .
C C16 0.1270(3) 0.1717(3) 1.0065(3) 0.0611(13) Uani d 1 . .
O O2 0.3921(2) 0.9290(2) 0.8083(3) 0.0832(11) Uani d 1 . .
C C18 0.4051(3) 0.8500(3) 0.7719(4) 0.0615(13) Uani d 1 . .
C C19 0.4681(3) 0.7987(4) 0.8002(4) 0.0679(15) Uani d 1 . .
H H19 0.5064 0.8178 0.8456 0.081 Uiso calc 1 . .
C C20 0.4747(3) 0.7192(3) 0.7615(4) 0.0658(14) Uani d 1 . .
H H20 0.5178 0.6853 0.7817 0.079 Uiso calc 1 . .
C C21 0.4204(3) 0.6878(3) 0.6945(3) 0.0544(11) Uani d 1 . .
C C22 0.4248(3) 0.6049(3) 0.6535(4) 0.0657(13) Uani d 1 . .
H H22 0.4659 0.5688 0.6743 0.079 Uiso calc 1 . .
C C23 0.3714(3) 0.5778(3) 0.5861(4) 0.0671(14) Uani d 1 . .
H H23 0.3763 0.5234 0.5615 0.080 Uiso calc 1 . .
C C24 0.3072(3) 0.6302(3) 0.5510(4) 0.0567(12) Uani d 1 . .
C C25 0.2525(4) 0.6041(3) 0.4791(4) 0.0705(14) Uani d 1 . .
H H25 0.2570 0.5504 0.4523 0.085 Uiso calc 1 . .
C C26 0.1920(4) 0.6570(4) 0.4474(4) 0.0802(17) Uani d 1 . .
H H26 0.1559 0.6387 0.3991 0.096 Uiso calc 1 . .
C C27 0.1837(3) 0.7364(4) 0.4857(4) 0.0717(14) Uani d 1 . .
H H27 0.1424 0.7714 0.4628 0.086 Uiso calc 1 . .
C C28 0.2367(3) 0.7654(3) 0.5585(3) 0.0548(11) Uani d 1 . .
C C29 0.2295(3) 0.8470(3) 0.6006(4) 0.0625(13) Uani d 1 . .
H H29 0.1879 0.8823 0.5793 0.075 Uiso calc 1 . .
C C30 0.2814(3) 0.8747(3) 0.6706(4) 0.0612(12) Uani d 1 . .
H H30 0.2738 0.9276 0.6985 0.073 Uiso calc 1 . .
C C31 0.3481(3) 0.8234(3) 0.7022(3) 0.0493(11) Uani d 1 . .
C C32 0.3559(3) 0.7414(3) 0.6626(3) 0.0468(10) Uani d 1 . .
C C33 0.3002(3) 0.7124(3) 0.5909(3) 0.0469(11) Uani d 1 . .
C C34 0.4481(4) 0.9611(4) 0.8794(5) 0.104(2) Uani d 1 . .
H H34A 0.4307 1.0158 0.9006 0.156 Uiso calc 1 . .
H H34B 0.5013 0.9651 0.8504 0.156 Uiso calc 1 . .
H H34C 0.4501 0.9238 0.9350 0.156 Uiso calc 1 . .
O O3 -0.0805(3) 0.8861(3) 1.0803(3) 0.0949(13) Uani d 1 . .
C C35 -0.0829(3) 0.8032(3) 1.0554(4) 0.0718(15) Uani d 1 . .
C C36 -0.1395(3) 0.7484(4) 1.0944(5) 0.0843(17) Uani d 1 . .
H H36 -0.1787 0.7674 1.1387 0.101 Uiso calc 1 . .
C C37 -0.1370(3) 0.6642(4) 1.0665(5) 0.0856(18) Uani d 1 . .
H H37 -0.1742 0.6270 1.0944 0.103 Uiso calc 1 . .
C C38 -0.0814(3) 0.6333(4) 0.9990(4) 0.0684(14) Uani d 1 . .
C C39 -0.0762(3) 0.5470(4) 0.9699(5) 0.0816(17) Uani d 1 . .
H H39 -0.1114 0.5083 0.9986 0.098 Uiso calc 1 . .
C C40 -0.0228(4) 0.5201(4) 0.9033(5) 0.0830(17) Uani d 1 . .
H H40 -0.0220 0.4634 0.8863 0.100 Uiso calc 1 . .
C C41 0.0339(3) 0.5768(4) 0.8569(4) 0.0691(15) Uani d 1 . .
C C42 0.0902(4) 0.5515(4) 0.7864(4) 0.0825(16) Uani d 1 . .
H H42 0.0914 0.4958 0.7655 0.099 Uiso calc 1 . .
C C43 0.1446(4) 0.6093(5) 0.7471(5) 0.0878(18) Uani d 1 . .
H H43 0.1813 0.5920 0.6990 0.105 Uiso calc 1 . .
C C44 0.1451(3) 0.6915(4) 0.7781(4) 0.0781(16) Uani d 1 . .
H H44 0.1829 0.7289 0.7517 0.094 Uiso calc 1 . .
C C45 0.0903(3) 0.7196(3) 0.8481(4) 0.0610(13) Uani d 1 . .
C C46 0.0894(3) 0.8047(3) 0.8818(4) 0.0716(15) Uani d 1 . .
H H46 0.1278 0.8422 0.8573 0.086 Uiso calc 1 . .
C C47 0.0350(3) 0.8320(3) 0.9476(4) 0.0702(15) Uani d 1 . .
H H47 0.0362 0.8879 0.9678 0.084 Uiso calc 1 . .
C C48 -0.0247(3) 0.7770(3) 0.9872(4) 0.0607(13) Uani d 1 . .
C C49 -0.0249(3) 0.6913(3) 0.9580(3) 0.0594(13) Uani d 1 . .
C C50 0.0328(3) 0.6629(3) 0.8874(3) 0.0564(12) Uani d 1 . .
C C51 -0.1360(4) 0.9177(4) 1.1498(6) 0.113(2) Uani d 1 . .
H H51A -0.1230 0.9754 1.1642 0.170 Uiso calc 1 . .
H H51B -0.1327 0.8850 1.2092 0.170 Uiso calc 1 . .
H H51C -0.1902 0.9144 1.1236 0.170 Uiso calc 1 . .

loop_
_atom_site_aniso_label
_atom_site_aniso_U_11
_atom_site_aniso_U_22
_atom_site_aniso_U_33
_atom_site_aniso_U_12
_atom_site_aniso_U_13
_atom_site_aniso_U_23
C1 0.070(4) 0.115(5) 0.062(4) -0.023(4) -0.007(3) 0.007(3)
O1 0.103(3) 0.135(4) 0.097(3) -0.037(3) 0.001(3) 0.029(3)
C17 0.095(11) 0.128(16) 0.088(8) -0.044(11) -0.007(7) 0.025(11)
C17A 0.115(13) 0.13(2) 0.094(11) -0.044(14) 0.002(7) 0.047(14)
C2 0.055(4) 0.185(8) 0.063(4) -0.001(4) 0.007(3) -0.011(5)
C3 0.077(4) 0.134(6) 0.078(4) 0.017(4) 0.001(4) -0.013(4)
C4 0.055(3) 0.102(5) 0.066(3) 0.011(3) -0.009(3) -0.016(3)
C5 0.077(4) 0.098(5) 0.103(5) 0.030(4) -0.019(4) -0.024(4)
C6 0.085(4) 0.077(4) 0.099(5) 0.018(3) -0.020(4) 0.004(4)
C7 0.065(3) 0.086(4) 0.064(3) 0.000(3) -0.023(3) 0.008(3)
C8 0.091(5) 0.106(5) 0.075(4) -0.006(4) -0.010(4) 0.016(4)
C9 0.098(5) 0.133(6) 0.076(5) -0.037(5) -0.001(4) 0.027(5)
C10 0.077(4) 0.141(6) 0.063(4) 0.003(4) 0.011(3) -0.014(4)
C11 0.064(3) 0.089(4) 0.052(3) -0.004(3) -0.001(3) -0.008(3)
C12 0.078(4) 0.093(5) 0.070(4) 0.010(3) 0.010(3) -0.019(3)
C13 0.087(4) 0.071(4) 0.069(4) 0.001(3) -0.013(3) -0.010(3)
C14 0.058(3) 0.097(4) 0.051(3) -0.004(3) -0.006(2) -0.010(3)
C15 0.052(3) 0.076(4) 0.052(3) 0.006(2) -0.011(2) -0.005(3)
C16 0.052(3) 0.081(4) 0.050(3) 0.001(3) -0.012(2) -0.003(3)
O2 0.084(3) 0.078(3) 0.087(3) -0.012(2) -0.023(2) -0.009(2)
C18 0.063(3) 0.067(3) 0.054(3) -0.012(3) -0.003(2) 0.002(2)
C19 0.057(3) 0.093(4) 0.054(3) -0.017(3) -0.014(2) 0.015(3)
C20 0.052(3) 0.080(4) 0.065(3) 0.004(3) -0.005(3) 0.021(3)
C21 0.049(3) 0.065(3) 0.049(3) 0.001(2) 0.005(2) 0.020(2)
C22 0.067(3) 0.066(3) 0.064(3) 0.011(3) 0.010(3) 0.020(3)
C23 0.079(3) 0.055(3) 0.067(3) 0.002(3) 0.021(3) 0.006(3)
C24 0.060(3) 0.060(3) 0.050(3) -0.012(2) 0.015(2) 0.008(2)
C25 0.079(4) 0.070(4) 0.062(3) -0.022(3) 0.011(3) -0.008(3)
C26 0.078(4) 0.100(5) 0.063(3) -0.030(4) -0.012(3) -0.002(3)
C27 0.066(3) 0.083(4) 0.066(3) -0.013(3) -0.013(3) 0.012(3)
C28 0.052(3) 0.059(3) 0.054(3) -0.008(2) -0.007(2) 0.015(2)
C29 0.060(3) 0.053(3) 0.074(3) 0.002(2) -0.014(3) 0.013(2)
C30 0.067(3) 0.046(3) 0.070(3) 0.000(2) -0.006(3) 0.009(2)
C31 0.048(2) 0.056(3) 0.044(2) -0.005(2) 0.000(2) 0.010(2)
C32 0.049(2) 0.049(3) 0.042(2) -0.007(2) 0.005(2) 0.015(2)
C33 0.053(3) 0.048(3) 0.039(2) -0.012(2) 0.002(2) 0.010(2)
C34 0.108(5) 0.106(5) 0.098(5) -0.026(4) -0.025(4) -0.025(4)
O3 0.095(3) 0.089(3) 0.101(3) 0.021(2) 0.016(3) 0.015(2)
C35 0.067(3) 0.077(4) 0.071(4) 0.008(3) -0.005(3) 0.024(3)
C36 0.062(3) 0.117(5) 0.074(4) 0.013(3) 0.007(3) 0.012(4)
C37 0.056(3) 0.116(5) 0.085(4) -0.020(3) 0.001(3) 0.019(4)
C38 0.048(3) 0.092(4) 0.065(3) -0.014(3) -0.004(3) 0.015(3)
C39 0.071(4) 0.087(4) 0.087(4) -0.033(3) -0.008(3) 0.006(3)
C40 0.078(4) 0.085(4) 0.086(4) -0.024(3) -0.009(3) -0.001(3)
C41 0.059(3) 0.086(4) 0.062(3) -0.013(3) -0.014(3) 0.009(3)
C42 0.081(4) 0.099(4) 0.067(4) -0.007(3) -0.010(3) -0.008(3)
C43 0.076(4) 0.122(6) 0.065(4) -0.003(4) 0.006(3) 0.011(4)
C44 0.069(4) 0.100(5) 0.066(4) -0.006(3) 0.003(3) 0.025(3)
C45 0.056(3) 0.075(4) 0.052(3) 0.000(3) -0.004(2) 0.026(3)
C46 0.063(3) 0.072(4) 0.080(4) -0.004(3) -0.001(3) 0.035(3)
C47 0.071(4) 0.062(3) 0.078(4) 0.005(3) -0.001(3) 0.032(3)
C48 0.051(3) 0.074(4) 0.056(3) 0.004(2) -0.007(2) 0.022(3)
C49 0.046(3) 0.076(4) 0.056(3) -0.007(2) -0.010(2) 0.021(2)
C50 0.048(3) 0.073(3) 0.049(3) -0.003(2) -0.014(2) 0.015(2)
C51 0.109(5) 0.120(5) 0.111(5) 0.039(4) 0.014(5) 0.000(5)

loop_
_atom_type_symbol
_atom_type_description
_atom_type_scat_dispersion_real
_atom_type_scat_dispersion_imag
_atom_type_scat_source
C C 0.0033 0.0016 'International Tables Vol C Tables 4.2.6.8 and 6.1.1.4'
H H 0.0000 0.0000 'International Tables Vol C Tables 4.2.6.8 and 6.1.1.4'
O O 0.0106 0.0060 'International Tables Vol C Tables 4.2.6.8 and 6.1.1.4'

loop_
_geom_angle_atom_site_label_1
_geom_angle_atom_site_label_2
_geom_angle_atom_site_label_3
_geom_angle
O1 C1 C2 126.0(6)
O1 C1 C14 114.2(6)
C2 C1 C14 119.8(6)
C1 O1 C17 128(2)
C1 O1 C17A 106(3)
O1 C17 H17A 109.5
O1 C17 H17B 109.5
H17A C17 H17B 109.5
O1 C17 H17C 109.5
H17A C17 H17C 109.5
H17B C17 H17C 109.5
O1 C17A H17D 109.5
O1 C17A H17E 109.5
H17D C17A H17E 109.5
O1 C17A H17F 109.5
H17D C17A H17F 109.5
H17E C17A H17F 109.5
C3 C2 C1 121.0(6)
C3 C2 H2 119.5
C1 C2 H2 119.5
C2 C3 C4 121.0(6)
C2 C3 H3 119.5
C4 C3 H3 119.5
C3 C4 C15 119.8(6)
C3 C4 C5 121.8(6)
C15 C4 C5 118.4(6)
C6 C5 C4 120.8(6)
C6 C5 H5 119.6
C4 C5 H5 119.6
C5 C6 C7 122.2(6)
C5 C6 H6 118.9
C7 C6 H6 118.9
C8 C7 C6 122.4(6)
C8 C7 C16 119.0(6)
C6 C7 C16 118.6(6)
C9 C8 C7 121.3(6)
C9 C8 H8 119.3
C7 C8 H8 119.3
C8 C9 C10 121.0(6)
C8 C9 H9 119.5
C10 C9 H9 119.5
C9 C10 C11 120.2(6)
C9 C10 H10 119.9
C11 C10 H10 119.9
C16 C11 C10 119.1(6)
C16 C11 C12 118.3(5)
C10 C11 C12 122.5(6)
C13 C12 C11 121.7(5)
C13 C12 H12 119.1
C11 C12 H12 119.1
C12 C13 C14 120.0(5)
C12 C13 H13 120.0
C14 C13 H13 120.0
C1 C14 C15 118.5(5)
C1 C14 C13 122.4(6)
C15 C14 C13 119.1(5)
C16 C15 C4 120.9(5)
C16 C15 C14 119.2(5)
C4 C15 C14 119.8(5)
C11 C16 C15 121.5(5)
C11 C16 C7 119.4(5)
C15 C16 C7 119.1(5)
C18 O2 C34 118.1(4)
O2 C18 C19 124.2(5)
O2 C18 C31 114.8(4)
C19 C18 C31 121.0(5)
C20 C19 C18 119.9(5)
C20 C19 H19 120.0
C18 C19 H19 120.0
C21 C20 C19 122.6(5)
C21 C20 H20 118.7
C19 C20 H20 118.7
C20 C21 C32 117.9(4)
C20 C21 C22 124.1(5)
C32 C21 C22 118.0(4)
C23 C22 C21 121.9(5)
C23 C22 H22 119.1
C21 C22 H22 119.1
C22 C23 C24 121.7(5)
C22 C23 H23 119.2
C24 C23 H23 119.2
C25 C24 C33 119.4(5)
C25 C24 C23 122.5(5)
C33 C24 C23 118.1(4)
C26 C25 C24 120.4(5)
C26 C25 H25 119.8
C24 C25 H25 119.8
C25 C26 C27 121.1(5)
C25 C26 H26 119.4
C27 C26 H26 119.4
C26 C27 C28 120.7(5)
C26 C27 H27 119.7
C28 C27 H27 119.7
C27 C28 C33 119.0(5)
C27 C28 C29 122.3(5)
C33 C28 C29 118.7(4)
C30 C29 C28 121.9(4)
C30 C29 H29 119.0
C28 C29 H29 119.0
C29 C30 C31 120.5(4)
C29 C30 H30 119.8
C31 C30 H30 119.8
C18 C31 C32 118.5(4)
C18 C31 C30 122.8(4)
C32 C31 C30 118.6(4)
C33 C32 C31 120.3(4)
C33 C32 C21 119.6(4)
C31 C32 C21 120.1(4)
C28 C33 C32 119.9(4)
C28 C33 C24 119.4(4)
C32 C33 C24 120.8(4)
O2 C34 H34A 109.5
O2 C34 H34B 109.5
H34A C34 H34B 109.5
O2 C34 H34C 109.5
H34A C34 H34C 109.5
H34B C34 H34C 109.5
C35 O3 C51 119.6(5)
O3 C35 C36 122.4(6)
O3 C35 C48 115.7(5)
C36 C35 C48 121.9(6)
C35 C36 C37 118.9(6)
C35 C36 H36 120.6
C37 C36 H36 120.6
C38 C37 C36 122.8(5)
C38 C37 H37 118.6
C36 C37 H37 118.6
C37 C38 C49 117.4(5)
C37 C38 C39 124.2(5)
C49 C38 C39 118.4(5)
C40 C39 C38 122.4(5)
C40 C39 H39 118.8
C38 C39 H39 118.8
C39 C40 C41 121.5(6)
C39 C40 H40 119.3
C41 C40 H40 119.3
C42 C41 C50 119.0(5)
C42 C41 C40 123.3(6)
C50 C41 C40 117.7(5)
C43 C42 C41 120.1(6)
C43 C42 H42 120.0
C41 C42 H42 120.0
C44 C43 C42 121.1(6)
C44 C43 H43 119.5
C42 C43 H43 119.5
C43 C44 C45 120.9(5)
C43 C44 H44 119.6
C45 C44 H44 119.6
C44 C45 C50 119.4(5)
C44 C45 C46 122.2(5)
C50 C45 C46 118.4(5)
C47 C46 C45 122.0(5)
C47 C46 H46 119.0
C45 C46 H46 119.0
C46 C47 C48 121.0(5)
C46 C47 H47 119.5
C48 C47 H47 119.5
C35 C48 C49 118.1(5)
C35 C48 C47 122.7(5)
C49 C48 C47 119.2(5)
C48 C49 C50 119.4(4)
C48 C49 C38 121.0(5)
C50 C49 C38 119.6(5)
C45 C50 C49 120.0(5)
C45 C50 C41 119.5(5)
C49 C50 C41 120.5(4)
O3 C51 H51A 109.5
O3 C51 H51B 109.5
H51A C51 H51B 109.5
O3 C51 H51C 109.5
H51A C51 H51C 109.5
H51B C51 H51C 109.5

loop_
_geom_bond_atom_site_label_1
_geom_bond_atom_site_label_2
_geom_bond_distance
C1 O1 1.376(7)
C1 C2 1.390(9)
C1 C14 1.407(8)
O1 C17 1.452(14)
O1 C17A 1.470(18)
C17 H17A 0.9600
C17 H17B 0.9600
C17 H17C 0.9600
C17A H17D 0.9600
C17A H17E 0.9600
C17A H17F 0.9600
C2 C3 1.364(9)
C2 H2 0.9300
C3 C4 1.374(8)
C3 H3 0.9300
C4 C15 1.406(7)
C4 C5 1.421(8)
C5 C6 1.343(9)
C5 H5 0.9300
C6 C7 1.406(8)
C6 H6 0.9300
C7 C8 1.382(8)
C7 C16 1.423(7)
C8 C9 1.351(9)
C8 H8 0.9300
C9 C10 1.375(9)
C9 H9 0.9300
C10 C11 1.403(8)
C10 H10 0.9300
C11 C16 1.396(7)
C11 C12 1.418(8)
C12 C13 1.360(8)
C12 H12 0.9300
C13 C14 1.434(7)
C13 H13 0.9300
C14 C15 1.415(7)
C15 C16 1.403(7)
O2 C18 1.365(5)
O2 C34 1.427(6)
C18 C19 1.373(7)
C18 C31 1.395(6)
C19 C20 1.372(7)
C19 H19 0.9300
C20 C21 1.368(7)
C20 H20 0.9300
C21 C32 1.427(6)
C21 C22 1.431(7)
C22 C23 1.338(7)
C22 H22 0.9300
C23 C24 1.425(7)
C23 H23 0.9300
C24 C25 1.389(7)
C24 C33 1.418(6)
C25 C26 1.371(8)
C25 H25 0.9300
C26 C27 1.372(8)
C26 H26 0.9300
C27 C28 1.394(7)
C27 H27 0.9300
C28 C33 1.410(6)
C28 C29 1.421(6)
C29 C30 1.350(7)
C29 H29 0.9300
C30 C31 1.432(6)
C30 H30 0.9300
C31 C32 1.414(6)
C32 C33 1.412(6)
C34 H34A 0.9600
C34 H34B 0.9600
C34 H34C 0.9600
O3 C35 1.360(6)
O3 C51 1.405(8)
C35 C36 1.379(8)
C35 C48 1.394(7)
C36 C37 1.391(8)
C36 H36 0.9300
C37 C38 1.382(8)
C37 H37 0.9300
C38 C49 1.421(7)
C38 C39 1.428(8)
C39 C40 1.330(8)
C39 H39 0.9300
C40 C41 1.439(8)
C40 H40 0.9300
C41 C42 1.390(7)
C41 C50 1.429(7)
C42 C43 1.386(8)
C42 H42 0.9300
C43 C44 1.373(8)
C43 H43 0.9300
C44 C45 1.381(7)
C44 H44 0.9300
C45 C50 1.409(6)
C45 C46 1.428(7)
C46 C47 1.335(8)
C46 H46 0.9300
C47 C48 1.418(7)
C47 H47 0.9300
C48 C49 1.418(7)
C49 C50 1.421(7)
C51 H51A 0.9600
C51 H51B 0.9600
C51 H51C 0.9600

loop_
_geom_hbond_atom_site_label_D
_geom_hbond_atom_site_label_H
_geom_hbond_atom_site_label_A
_geom_hbond_site_symmetry_A
_geom_hbond_distance_DH
_geom_hbond_distance_HA
_geom_hbond_distance_DA
_geom_hbond_angle_DHA
C17 H17C Cg1 4_565 0.96 2.93 3.78(3) 148
C34 H34C Cg2 4_565 0.96 2.99 3.770(7) 140
C19 H19 Cg3 4_565 0.93 2.99 3.733(6) 138
C44 H44 Cg4 1_555 0.93 2.64 3.529(6) 160

loop_
_geom_torsion_atom_site_label_1
_geom_torsion_atom_site_label_2
_geom_torsion_atom_site_label_3
_geom_torsion_atom_site_label_4
_geom_torsion
C2 C1 O1 C17 -1(2)
C14 C1 O1 C17 178.2(19)
C2 C1 O1 C17A 0(2)
C14 C1 O1 C17A 179(2)
O1 C1 C2 C3 -179.1(6)
C14 C1 C2 C3 2.1(9)
C1 C2 C3 C4 -1.8(10)
C2 C3 C4 C15 0.8(9)
C2 C3 C4 C5 179.5(6)
C3 C4 C5 C6 178.8(6)
C15 C4 C5 C6 -2.5(8)
C4 C5 C6 C7 0.5(9)
C5 C6 C7 C8 -179.1(5)
C5 C6 C7 C16 1.3(8)
C6 C7 C8 C9 -179.5(6)
C16 C7 C8 C9 0.2(8)
C7 C8 C9 C10 0.7(10)
C8 C9 C10 C11 0.0(9)
C9 C10 C11 C16 -1.6(8)
C9 C10 C11 C12 -179.9(6)
C16 C11 C12 C13 -0.6(8)
C10 C11 C12 C13 177.7(5)
C11 C12 C13 C14 0.0(8)
O1 C1 C14 C15 179.7(4)
C2 C1 C14 C15 -1.4(8)
O1 C1 C14 C13 1.0(7)
C2 C1 C14 C13 179.8(5)
C12 C13 C14 C1 -179.8(5)
C12 C13 C14 C15 1.5(7)
C3 C4 C15 C16 -178.6(5)
C5 C4 C15 C16 2.7(7)
C3 C4 C15 C14 -0.1(7)
C5 C4 C15 C14 -178.9(5)
C1 C14 C15 C16 178.9(4)
C13 C14 C15 C16 -2.3(7)
C1 C14 C15 C4 0.5(7)
C13 C14 C15 C4 179.2(4)
C10 C11 C16 C15 -178.6(4)
C12 C11 C16 C15 -0.2(7)
C10 C11 C16 C7 2.4(7)
C12 C11 C16 C7 -179.2(5)
C4 C15 C16 C11 -179.9(5)
C14 C15 C16 C11 1.7(7)
C4 C15 C16 C7 -0.9(7)
C14 C15 C16 C7 -179.4(4)
C8 C7 C16 C11 -1.8(7)
C6 C7 C16 C11 177.9(5)
C8 C7 C16 C15 179.3(4)
C6 C7 C16 C15 -1.1(7)
C34 O2 C18 C19 0.9(7)
C34 O2 C18 C31 -179.5(4)
O2 C18 C19 C20 178.1(5)
C31 C18 C19 C20 -1.6(7)
C18 C19 C20 C21 0.1(8)
C19 C20 C21 C32 1.5(7)
C19 C20 C21 C22 -179.2(5)
C20 C21 C22 C23 -178.2(4)
C32 C21 C22 C23 1.1(7)
C21 C22 C23 C24 0.2(7)
C22 C23 C24 C25 178.2(4)
C22 C23 C24 C33 -1.1(7)
C33 C24 C25 C26 -0.4(7)
C23 C24 C25 C26 -179.7(5)
C24 C25 C26 C27 -0.1(8)
C25 C26 C27 C28 -0.3(8)
C26 C27 C28 C33 1.3(7)
C26 C27 C28 C29 -179.4(5)
C27 C28 C29 C30 -179.5(4)
C33 C28 C29 C30 -0.2(7)
C28 C29 C30 C31 2.5(7)
O2 C18 C31 C32 -178.4(4)
C19 C18 C31 C32 1.2(7)
O2 C18 C31 C30 0.3(6)
C19 C18 C31 C30 180.0(4)
C29 C30 C31 C18 177.9(4)
C29 C30 C31 C32 -3.4(7)
C18 C31 C32 C33 -179.2(4)
C30 C31 C32 C33 2.0(6)
C18 C31 C32 C21 0.4(6)
C30 C31 C32 C21 -178.3(4)
C20 C21 C32 C33 177.9(4)
C22 C21 C32 C33 -1.4(6)
C20 C21 C32 C31 -1.8(6)
C22 C21 C32 C31 178.9(4)
C27 C28 C33 C32 178.2(4)
C29 C28 C33 C32 -1.2(6)
C27 C28 C33 C24 -1.8(6)
C29 C28 C33 C24 178.8(4)
C31 C32 C33 C28 0.2(6)
C21 C32 C33 C28 -179.4(4)
C31 C32 C33 C24 -179.8(4)
C21 C32 C33 C24 0.6(6)
C25 C24 C33 C28 1.4(6)
C23 C24 C33 C28 -179.3(4)
C25 C24 C33 C32 -178.6(4)
C23 C24 C33 C32 0.7(6)
C51 O3 C35 C36 1.5(8)
C51 O3 C35 C48 -178.9(5)
O3 C35 C36 C37 -178.8(5)
C48 C35 C36 C37 1.5(8)
C35 C36 C37 C38 -1.8(9)
C36 C37 C38 C49 0.4(8)
C36 C37 C38 C39 178.9(6)
C37 C38 C39 C40 178.7(5)
C49 C38 C39 C40 -2.8(8)
C38 C39 C40 C41 0.6(8)
C39 C40 C41 C42 -179.4(5)
C39 C40 C41 C50 2.2(8)
C50 C41 C42 C43 0.4(7)
C40 C41 C42 C43 -178.0(5)
C41 C42 C43 C44 1.3(8)
C42 C43 C44 C45 -1.3(9)
C43 C44 C45 C50 -0.5(8)
C43 C44 C45 C46 179.9(5)
C44 C45 C46 C47 178.3(5)
C50 C45 C46 C47 -1.3(7)
C45 C46 C47 C48 0.1(8)
O3 C35 C48 C49 -179.5(4)
C36 C35 C48 C49 0.1(7)
O3 C35 C48 C47 1.6(7)
C36 C35 C48 C47 -178.8(5)
C46 C47 C48 C35 -179.5(5)
C46 C47 C48 C49 1.6(7)
C35 C48 C49 C50 178.9(4)
C47 C48 C49 C50 -2.1(6)
C35 C48 C49 C38 -1.6(7)
C47 C48 C49 C38 177.3(4)
C37 C38 C49 C48 1.3(7)
C39 C38 C49 C48 -177.3(4)
C37 C38 C49 C50 -179.2(4)
C39 C38 C49 C50 2.2(7)
C44 C45 C50 C49 -178.8(4)
C46 C45 C50 C49 0.8(6)
C44 C45 C50 C41 2.1(6)
C46 C45 C50 C41 -178.3(4)
C48 C49 C50 C45 0.9(6)
C38 C49 C50 C45 -178.5(4)
C48 C49 C50 C41 179.9(4)
C38 C49 C50 C41 0.5(6)
C42 C41 C50 C45 -2.1(7)
C40 C41 C50 C45 176.4(4)
C42 C41 C50 C49 178.9(4)
C40 C41 C50 C49 -2.6(7)
